data_7116109
loop_
_publ_author_name
'Tao Qin'
'Jun Gong'
'Junhan Ma'
'Xin Wang'
'Yonghua Wang'
'Yan Xu'
'Xuan Shen'
'Dunru Zhu'

_publ_section_title
;
 A 3D MOF showing unprecedented solvent-induced
 single-crystal-to-single-crystal transformation and excellent CO2
 adsorption selectivity at room temperature
;
_journal_name_full Chem.Commun.
_journal_page_first 15886
_journal_paper_doi 10.1039/C4cc06588C
_journal_volume 50
_journal_year 2014
_chemical_formula_moiety 'C28 H12 Cu3 N4 O19, 2(C4 H9 N O)'
_chemical_formula_sum 'C36 H30 Cu3 N6 O21'
_chemical_formula_weight 1073.28
_chemical_name_systematic
; 
 ? 
;
_space_group_IT_number 14
_symmetry_cell_setting monoclinic
_symmetry_space_group_name_Hall '-P 2ybc'
_symmetry_space_group_name_H-M 'P 1 21/c 1'
_atom_sites_solution_hydrogens geom
_atom_sites_solution_primary direct
_atom_sites_solution_secondary difmap
_audit_creation_method SHELXL-97
_cell_angle_alpha 90.00
_cell_angle_beta 105.446(2)
_cell_angle_gamma 90.00
_cell_formula_units_Z 4
_cell_length_a 15.418(2)
_cell_length_b 34.135(5)
_cell_length_c 10.1886(16)
_cell_measurement_reflns_used 7403
_cell_measurement_temperature 296(2)
_cell_measurement_theta_max 27.04
_cell_measurement_theta_min 1.26
_cell_volume 5168.5(13)
_computing_cell_refinement 'SAINT (Bruker, 2005)'
_computing_data_collection 'APEX2 (Bruker, 2005)'
_computing_data_reduction SAINT
_computing_molecular_graphics SHELXTL
_computing_publication_material SHELXTL
_computing_structure_refinement 'SHELXL-97 (Sheldrick, 2008)'
_computing_structure_solution 'SHELXS-97 (Sheldrick, 2008)'
_diffrn_ambient_temperature 296(2)
_diffrn_measured_fraction_theta_full 0.987
_diffrn_measured_fraction_theta_max 0.987
_diffrn_measurement_device_type 'Bruker Apex2 CCD'
_diffrn_measurement_method '\w scans'
_diffrn_radiation_monochromator graphite
_diffrn_radiation_source 'fine-focus sealed tube'
_diffrn_radiation_type MoK\a
_diffrn_radiation_wavelength 0.71073
_diffrn_reflns_av_R_equivalents 0.0718
_diffrn_reflns_av_sigmaI/netI 0.0708
_diffrn_reflns_limit_h_max 18
_diffrn_reflns_limit_h_min -18
_diffrn_reflns_limit_k_max 40
_diffrn_reflns_limit_k_min -40
_diffrn_reflns_limit_l_max 11
_diffrn_reflns_limit_l_min -12
_diffrn_reflns_number 35683
_diffrn_reflns_theta_full 25.00
_diffrn_reflns_theta_max 25.00
_diffrn_reflns_theta_min 1.49
_exptl_absorpt_coefficient_mu 1.298
_exptl_absorpt_correction_T_max 0.9033
_exptl_absorpt_correction_T_min 0.8392
_exptl_absorpt_correction_type multi-scan
_exptl_absorpt_process_details '(SADABS; Sheldrick, 2003)'
_exptl_crystal_colour 'Light Blue'
_exptl_crystal_density_diffrn 1.379
_exptl_crystal_density_method 'not measured'
_exptl_crystal_description Block
_exptl_crystal_F_000 2172
_exptl_crystal_size_max 0.14
_exptl_crystal_size_mid 0.12
_exptl_crystal_size_min 0.08
_refine_diff_density_max 1.281
_refine_diff_density_min -1.336
_refine_diff_density_rms 0.127
_refine_ls_extinction_method none
_refine_ls_goodness_of_fit_ref 1.065
_refine_ls_hydrogen_treatment mixed
_refine_ls_matrix_type full
_refine_ls_number_parameters 721
_refine_ls_number_reflns 8979
_refine_ls_number_restraints 229
_refine_ls_restrained_S_all 1.081
_refine_ls_R_factor_all 0.1088
_refine_ls_R_factor_gt 0.0836
_refine_ls_shift/su_max 0.001
_refine_ls_shift/su_mean 0.000
_refine_ls_structure_factor_coef Fsqd
_refine_ls_weighting_details 'calc w=1/[\s^2^(Fo^2^)+(0.0899P)^2^+27.8849P] where P=(Fo^2^+2Fc^2^)/3'
_refine_ls_weighting_scheme calc
_refine_ls_wR_factor_gt 0.2082
_refine_ls_wR_factor_ref 0.2206
_reflns_number_gt 6331
_reflns_number_total 8979
_reflns_threshold_expression >2sigma(I)
_cod_data_source_file c4cc06588c3.cif
_cod_data_source_block 0102
_cod_depositor_comments
;
The following automatic conversions were performed:

'_exptl_absorpt_correction_type' value 'multi-scan ' changed to
'multi-scan' according to the built-in table from CIF Core dictionary
named 'cif_core.dic' version 2.4.1 from 2010-06-29.

Automatic conversion script
Id: cif_fix_values 2827 2014-09-09 07:05:25Z andrius 
;
_cod_original_cell_volume 5168.4(14)
_cod_original_sg_symbol_H-M 'P 21/c'
_cod_database_code 7116109

loop_
_symmetry_equiv_pos_as_xyz
'x, y, z'
'-x, y+1/2, -z+1/2'
'-x, -y, -z'
'x, -y-1/2, z-1/2'

loop_
_atom_site_label
_atom_site_type_symbol
_atom_site_fract_x
_atom_site_fract_y
_atom_site_fract_z
_atom_site_U_iso_or_equiv
_atom_site_adp_type
_atom_site_occupancy
_atom_site_symmetry_multiplicity
_atom_site_calc_flag
_atom_site_refinement_flags
Cu1 Cu 1.08564(5) 0.78123(2) 1.31863(8) 0.0236(2) Uani 1 1 d .
Cu2 Cu 0.93890(5) 0.72370(2) 1.33662(8) 0.0241(2) Uani 1 1 d .
Cu3 Cu 1.01653(5) 0.77986(2) 1.58449(8) 0.0248(2) Uani 1 1 d .
O1W O 1.0083(3) 0.69852(15) 1.5656(5) 0.0395(12) Uani 1 1 d .
H1WA H 1.0334 0.6816 1.5267 0.059 Uiso 1 1 d R
H1WB H 0.9710 0.6823 1.5831 0.059 Uiso 1 1 d R
O1 O 1.0497(3) 0.77368(12) 1.7776(4) 0.0216(9) Uani 1 1 d .
H1A H 1.0894 0.7901 1.8176 0.032 Uiso 1 1 d R
O2 O 0.9771(4) 0.66470(13) 1.1052(5) 0.0397(13) Uani 1 1 d .
O3 O 0.9138(3) 0.66874(13) 1.2785(5) 0.0331(11) Uani 1 1 d .
O4 O 0.1388(3) 0.76263(13) 1.5674(5) 0.0295(11) Uani 1 1 d .
O5 O 0.1894(3) 0.72334(13) 1.7483(5) 0.0311(11) Uani 1 1 d .
O6 O 0.9779(3) 0.77855(11) 1.3885(4) 0.0224(9) Uani 1 1 d .
H6A H 0.9383 0.7957 1.3543 0.034 Uiso 1 1 d R
O7 O 0.4419(13) 0.6380(6) 1.697(2) 0.105(6) Uani 0.50 1 d PU
O7A O 0.4664(15) 0.6548(7) 1.801(3) 0.125(7) Uani 0.50 1 d PU
O8 O 0.5643(11) 0.6832(5) 1.7804(18) 0.084(5) Uani 0.50 1 d PU
O8A O 0.5502(12) 0.6626(5) 1.706(2) 0.091(5) Uani 0.50 1 d PU
O9 O 0.4491(11) 0.6818(5) 1.3632(17) 0.082(4) Uani 0.50 1 d PU
O9A O 0.4768(14) 0.6584(6) 1.459(2) 0.115(6) Uani 0.50 1 d PU
O10 O 0.5700(14) 0.6431(6) 1.395(2) 0.108(6) Uani 0.50 1 d PU
O10A O 0.5467(12) 0.6611(5) 1.3068(19) 0.091(5) Uani 0.50 1 d PU
O11 O 0.7873(16) 0.4970(6) 1.310(2) 0.113(6) Uani 0.50 1 d PU
O11A O 0.846(2) 0.4974(8) 1.385(3) 0.142(9) Uani 0.50 1 d PU
O12 O 0.731(2) 0.5507(10) 1.310(3) 0.187(11) Uani 0.50 1 d PU
O12A O 0.924(2) 0.5379(10) 1.510(3) 0.199(12) Uani 0.50 1 d PDU
O13A O 0.692(3) 0.4760(11) 0.843(4) 0.234(16) Uani 0.50 1 d PDU
O13 O 1.102(3) 0.4422(10) 1.247(5) 0.27(2) Uani 0.50 1 d PDU
O14 O 1.076(2) 0.5012(9) 1.257(4) 0.218(14) Uani 0.50 1 d PDU
O14A O 0.728(3) 0.5192(13) 0.986(5) 0.28(2) Uani 0.50 1 d PDU
O15 O 0.8308(3) 0.72585(14) 1.3971(5) 0.0318(11) Uani 1 1 d .
O16 O 0.8812(3) 0.75969(13) 1.5911(5) 0.0293(11) Uani 1 1 d .
O17 O 0.7720(7) 0.3471(3) 1.0371(11) 0.121(3) Uani 1 1 d U
O18 O 0.9078(4) 0.33674(14) 1.1628(6) 0.0454(14) Uani 1 1 d .
O19 O 1.1378(4) 0.83083(17) 1.9404(6) 0.0564(16) Uani 1 1 d U
O20 O 0.8772(5) 0.82870(19) 1.2046(7) 0.0693(19) Uani 1 1 d .
C1 C 0.9396(5) 0.65066(19) 1.1871(7) 0.0302(15) Uani 1 1 d .
C2 C 0.9253(6) 0.6073(2) 1.1783(8) 0.0388(18) Uani 1 1 d .
C3A C 0.9248(15) 0.5879(4) 1.0592(16) 0.042(4) Uani 0.50 1 d P
C3 C 0.9793(17) 0.5845(7) 1.121(3) 0.065(6) Uani 0.50 1 d PU
C4A C 0.9151(16) 0.5476(4) 1.0483(18) 0.048(5) Uani 0.50 1 d P
C4 C 0.9681(18) 0.5446(7) 1.117(3) 0.074(7) Uani 0.50 1 d PU
C5 C 0.9005(7) 0.5260(2) 1.1575(10) 0.058(3) Uani 1 1 d .
C6 C 0.8556(15) 0.5483(4) 1.232(2) 0.045(4) Uani 0.50 1 d P
C6A C 0.9072(16) 0.5452(6) 1.278(2) 0.053(5) Uani 0.50 1 d PDU
C7 C 0.8610(17) 0.5898(7) 1.231(3) 0.057(6) Uani 0.50 1 d P
C7A C 0.9109(18) 0.5866(6) 1.283(2) 0.050(6) Uani 0.50 1 d P
C8 C 0.8886(8) 0.4828(2) 1.1431(11) 0.060(3) Uani 1 1 d .
C9 C 0.9500(8) 0.4573(3) 1.2058(13) 0.083(4) Uani 1 1 d D
C10 C 0.9392(7) 0.4168(3) 1.1891(12) 0.070(3) Uani 1 1 d .
H10A H 0.9854 0.4001 1.2330 0.083 Uiso 1 1 calc R
C11 C 0.8628(7) 0.4022(2) 1.1102(10) 0.059(2) Uani 1 1 d U
C12 C 0.7973(9) 0.4268(4) 1.0394(14) 0.094(4) Uani 1 1 d U
H12A H 0.7446 0.4170 0.9816 0.113 Uiso 1 1 calc R
C13 C 0.8111(10) 0.4673(3) 1.0554(17) 0.108(5) Uani 1 1 d D
C14 C 0.8467(8) 0.3577(3) 1.1011(11) 0.071(3) Uani 1 1 d .
C15 C 0.1973(4) 0.74200(19) 1.6462(7) 0.0257(14) Uani 1 1 d .
C16 C 0.2887(5) 0.7386(2) 1.6189(7) 0.0316(16) Uani 1 1 d .
C17 C 0.3437(5) 0.7079(2) 1.6727(9) 0.046(2) Uani 1 1 d .
H17A H 0.3230 0.6887 1.7214 0.055 Uiso 1 1 calc R
C18 C 0.4283(6) 0.7051(3) 1.6562(9) 0.056(2) Uani 1 1 d .
C19 C 0.4617(5) 0.7335(3) 1.5800(8) 0.045(2) Uani 1 1 d .
C20 C 0.4050(5) 0.7639(3) 1.5281(9) 0.048(2) Uani 1 1 d .
H20A H 0.4248 0.7831 1.4784 0.058 Uiso 1 1 calc R
C21 C 0.3191(5) 0.7673(2) 1.5462(8) 0.0378(17) Uani 1 1 d .
H21A H 0.2827 0.7885 1.5102 0.045 Uiso 1 1 calc R
C22 C 0.5547(5) 0.7332(3) 1.5593(8) 0.047(2) Uani 1 1 d .
C23 C 0.6132(6) 0.7633(3) 1.6185(9) 0.053(2) Uani 1 1 d .
H23A H 0.5936 0.7822 1.6700 0.063 Uiso 1 1 calc R
C24 C 0.6984(5) 0.7660(2) 1.6033(8) 0.0401(18) Uani 1 1 d .
H24A H 0.7362 0.7861 1.6458 0.048 Uiso 1 1 calc R
C25 C 0.7290(4) 0.7387(2) 1.5243(7) 0.0318(16) Uani 1 1 d .
C26 C 0.6716(5) 0.7093(2) 1.4621(9) 0.0439(19) Uani 1 1 d .
H26A H 0.6903 0.6910 1.4076 0.053 Uiso 1 1 calc R
C27 C 0.5873(6) 0.7069(3) 1.4804(9) 0.049(2) Uani 1 1 d .
C28 C 0.8220(4) 0.74153(19) 1.5057(7) 0.0266(15) Uani 1 1 d .
C29 C 0.8222(10) 0.8550(4) 1.1656(14) 0.110(5) Uani 1 1 d DU
C30 C 0.8136(11) 0.8794(5) 1.0372(16) 0.126(6) Uani 1 1 d D
H30A H 0.8561 0.8702 0.9904 0.189 Uiso 1 1 calc R
H30B H 0.8255 0.9064 1.0617 0.189 Uiso 1 1 calc R
H30C H 0.7537 0.8769 0.9787 0.189 Uiso 1 1 calc R
C31 C 0.7040(11) 0.8980(5) 1.2070(19) 0.141(6) Uani 1 1 d DU
H31A H 0.7125 0.9086 1.1241 0.211 Uiso 1 1 calc R
H31B H 0.7176 0.9177 1.2767 0.211 Uiso 1 1 calc R
H31C H 0.6427 0.8897 1.1924 0.211 Uiso 1 1 calc R
C32 C 0.7709(9) 0.8374(5) 1.3571(14) 0.110(5) Uani 1 1 d D
H32A H 0.7308 0.8450 1.4103 0.166 Uiso 1 1 calc R
H32B H 0.8316 0.8372 1.4138 0.166 Uiso 1 1 calc R
H32C H 0.7552 0.8117 1.3202 0.166 Uiso 1 1 calc R
C33 C 1.1935(10) 0.8536(4) 1.9023(15) 0.111(5) Uani 1 1 d D
C34 C 1.2352(11) 0.8408(5) 1.7882(17) 0.125(5) Uani 1 1 d DU
H34A H 1.2164 0.8146 1.7606 0.187 Uiso 1 1 calc R
H34B H 1.2996 0.8417 1.8208 0.187 Uiso 1 1 calc R
H34C H 1.2157 0.8582 1.7120 0.187 Uiso 1 1 calc R
C35 C 1.2789(18) 0.9119(8) 1.907(3) 0.247(13) Uani 1 1 d DU
H35A H 1.2888 0.9379 1.9438 0.371 Uiso 1 1 calc R
H35B H 1.2607 0.9133 1.8092 0.371 Uiso 1 1 calc R
H35C H 1.3335 0.8971 1.9358 0.371 Uiso 1 1 calc R
C36 C 1.1570(14) 0.8964(6) 2.057(2) 0.171(8) Uani 1 1 d DU
H36A H 1.1214 0.8733 2.0559 0.257 Uiso 1 1 calc R
H36B H 1.1181 0.9189 2.0358 0.257 Uiso 1 1 calc R
H36C H 1.1979 0.8997 2.1453 0.257 Uiso 1 1 calc R
N1 N 0.7884(18) 0.5312(8) 1.291(3) 0.106(7) Uani 0.50 1 d PU
N1A N 0.877(2) 0.5287(9) 1.394(3) 0.139(10) Uani 0.50 1 d PDU
N2 N 0.4850(7) 0.6739(3) 1.7221(12) 0.087(3) Uani 1 1 d U
N3 N 0.5293(6) 0.6762(3) 1.4070(11) 0.078(3) Uani 1 1 d U
N4 N 1.0472(14) 0.4675(11) 1.263(4) 0.174(13) Uani 0.50 1 d PDU
N4A N 0.743(2) 0.4865(12) 0.950(3) 0.187(14) Uani 0.50 1 d PDU
N5 N 1.2074(16) 0.8927(5) 1.956(2) 0.239(10) Uani 1 1 d DU
N6 N 0.7638(10) 0.8645(4) 1.2496(15) 0.142(5) Uani 1 1 d DU

loop_
_atom_site_aniso_label
_atom_site_aniso_U_11
_atom_site_aniso_U_22
_atom_site_aniso_U_33
_atom_site_aniso_U_23
_atom_site_aniso_U_13
_atom_site_aniso_U_12
Cu1 0.0221(4) 0.0232(4) 0.0315(5) -0.0036(3) 0.0175(4) -0.0029(3)
Cu2 0.0202(4) 0.0262(4) 0.0314(5) -0.0039(3) 0.0163(4) -0.0039(3)
Cu3 0.0231(4) 0.0311(4) 0.0238(4) 0.0009(3) 0.0127(3) 0.0068(3)
O1W 0.034(3) 0.042(3) 0.045(3) -0.004(2) 0.014(2) -0.001(2)
O1 0.023(2) 0.024(2) 0.021(2) -0.0010(17) 0.0117(19) -0.0005(17)
O2 0.059(3) 0.027(2) 0.045(3) -0.001(2) 0.034(3) -0.008(2)
O3 0.040(3) 0.029(2) 0.039(3) -0.005(2) 0.024(2) -0.006(2)
O4 0.021(2) 0.038(3) 0.034(3) 0.010(2) 0.014(2) 0.003(2)
O5 0.028(3) 0.041(3) 0.030(3) 0.010(2) 0.017(2) 0.009(2)
O6 0.016(2) 0.024(2) 0.030(2) -0.0005(18) 0.011(2) 0.0010(17)
O7 0.101(7) 0.100(7) 0.114(8) -0.001(6) 0.027(6) 0.018(5)
O7A 0.123(8) 0.129(8) 0.127(8) 0.012(5) 0.039(5) 0.007(5)
O8 0.072(6) 0.087(6) 0.086(7) 0.007(5) 0.009(5) 0.008(5)
O8A 0.082(6) 0.096(6) 0.100(7) 0.008(5) 0.034(5) 0.010(5)
O9 0.067(6) 0.092(6) 0.084(6) -0.012(5) 0.017(4) -0.004(4)
O9A 0.114(7) 0.116(7) 0.117(7) -0.001(3) 0.034(3) -0.003(3)
O10 0.104(7) 0.106(7) 0.114(7) -0.007(5) 0.027(5) -0.005(5)
O10A 0.090(5) 0.092(5) 0.090(5) -0.003(3) 0.025(3) -0.004(3)
O11 0.114(8) 0.108(8) 0.119(8) 0.004(5) 0.036(5) -0.004(5)
O11A 0.145(10) 0.140(10) 0.140(9) 0.000(5) 0.037(5) -0.003(5)
O12 0.186(12) 0.185(12) 0.192(12) 0.001(5) 0.056(6) -0.006(5)
O12A 0.202(13) 0.197(13) 0.198(13) 0.005(5) 0.054(6) -0.002(5)
O13A 0.236(18) 0.227(18) 0.232(18) -0.010(10) 0.049(10) 0.001(10)
O13 0.27(2) 0.27(2) 0.28(2) -0.004(10) 0.070(11) 0.000(10)
O14 0.217(15) 0.217(15) 0.219(15) 0.000(3) 0.057(5) -0.001(3)
O14A 0.27(2) 0.27(2) 0.28(2) -0.001(5) 0.070(7) -0.002(5)
O15 0.021(2) 0.043(3) 0.037(3) -0.009(2) 0.018(2) -0.009(2)
O16 0.022(3) 0.041(3) 0.029(3) -0.007(2) 0.014(2) -0.003(2)
O17 0.124(5) 0.078(4) 0.135(6) -0.001(4) -0.012(4) -0.008(4)
O18 0.049(3) 0.022(2) 0.073(4) 0.010(3) 0.029(3) 0.015(2)
O19 0.059(3) 0.051(3) 0.063(3) -0.006(3) 0.023(3) -0.020(3)
O20 0.066(4) 0.066(4) 0.077(5) 0.011(4) 0.020(4) 0.034(4)
C1 0.034(4) 0.026(3) 0.033(4) -0.002(3) 0.012(3) -0.004(3)
C2 0.057(5) 0.025(3) 0.043(4) 0.002(3) 0.029(4) -0.002(3)
C3A 0.087(15) 0.023(7) 0.027(8) -0.010(6) 0.033(10) -0.008(8)
C3 0.069(8) 0.062(8) 0.068(8) -0.006(5) 0.025(6) -0.004(5)
C4A 0.104(16) 0.019(7) 0.035(9) -0.007(6) 0.042(11) -0.016(8)
C4 0.077(9) 0.070(8) 0.078(9) -0.002(6) 0.025(6) 0.001(6)
C5 0.093(8) 0.025(4) 0.065(6) -0.005(4) 0.036(6) -0.003(4)
C6 0.060(13) 0.021(7) 0.061(12) 0.003(7) 0.026(10) -0.013(8)
C6A 0.060(7) 0.051(7) 0.051(7) 0.006(5) 0.018(5) -0.003(5)
C7 0.069(17) 0.047(12) 0.063(17) -0.015(12) 0.032(13) -0.011(12)
C7A 0.10(2) 0.030(9) 0.027(11) 0.003(8) 0.022(11) -0.009(12)
C8 0.093(8) 0.028(4) 0.070(6) 0.001(4) 0.041(6) -0.003(5)
C9 0.078(8) 0.056(6) 0.099(9) 0.007(6) -0.002(7) -0.021(6)
C10 0.075(7) 0.037(5) 0.092(8) 0.014(5) 0.014(6) 0.001(5)
C11 0.077(7) 0.029(4) 0.060(6) 0.006(4) 0.002(5) 0.011(4)
C12 0.092(6) 0.074(5) 0.107(6) 0.002(5) 0.008(5) -0.003(5)
C13 0.116(11) 0.030(5) 0.164(14) 0.023(7) 0.015(10) 0.019(6)
C14 0.084(8) 0.043(5) 0.068(7) -0.007(5) -0.010(6) -0.012(5)
C15 0.019(3) 0.031(3) 0.030(4) -0.001(3) 0.010(3) 0.001(3)
C16 0.023(4) 0.047(4) 0.029(4) 0.003(3) 0.014(3) 0.003(3)
C17 0.036(5) 0.057(5) 0.054(5) 0.022(4) 0.027(4) 0.012(4)
C18 0.039(5) 0.079(6) 0.058(6) 0.026(5) 0.028(4) 0.035(4)
C19 0.024(4) 0.081(6) 0.038(4) 0.007(4) 0.020(4) 0.009(4)
C20 0.033(4) 0.068(5) 0.051(5) 0.018(4) 0.025(4) 0.000(4)
C21 0.026(4) 0.052(4) 0.039(4) 0.015(4) 0.015(3) 0.000(3)
C22 0.024(4) 0.081(6) 0.040(5) -0.001(4) 0.016(4) 0.004(4)
C23 0.036(5) 0.081(6) 0.050(5) -0.007(5) 0.027(4) 0.009(4)
C24 0.019(4) 0.061(5) 0.041(4) -0.009(4) 0.008(3) 0.000(3)
C25 0.020(4) 0.048(4) 0.033(4) -0.005(3) 0.017(3) 0.000(3)
C26 0.032(4) 0.058(5) 0.050(5) -0.011(4) 0.025(4) -0.008(4)
C27 0.037(5) 0.067(5) 0.049(5) -0.012(4) 0.023(4) -0.018(4)
C28 0.016(3) 0.031(3) 0.038(4) -0.002(3) 0.016(3) 0.001(3)
C29 0.105(6) 0.104(6) 0.115(7) -0.012(5) 0.019(5) -0.004(5)
C30 0.129(13) 0.131(13) 0.133(13) 0.062(11) 0.060(11) 0.034(10)
C31 0.134(8) 0.134(8) 0.157(8) -0.002(6) 0.043(6) 0.018(6)
C32 0.069(8) 0.174(15) 0.095(10) 0.033(10) 0.033(8) 0.042(9)
C33 0.125(12) 0.086(9) 0.099(10) -0.013(8) -0.010(9) -0.015(9)
C34 0.124(6) 0.127(6) 0.126(6) -0.003(3) 0.039(3) -0.004(3)
C35 0.248(13) 0.247(13) 0.247(13) 0.001(3) 0.067(5) -0.003(3)
C36 0.172(8) 0.172(8) 0.171(8) -0.003(3) 0.049(4) -0.001(3)
N1 0.108(8) 0.100(8) 0.114(8) 0.000(5) 0.036(5) -0.003(5)
N1A 0.146(11) 0.133(11) 0.137(11) 0.006(6) 0.035(6) -0.012(6)
N2 0.070(4) 0.099(5) 0.103(5) 0.022(4) 0.041(4) 0.016(4)
N3 0.059(4) 0.092(5) 0.089(5) -0.011(4) 0.033(4) -0.019(4)
N4 0.172(16) 0.154(15) 0.187(16) 0.003(10) 0.033(10) -0.003(10)
N4A 0.187(15) 0.186(15) 0.187(15) 0.000(3) 0.049(5) 0.000(3)
N5 0.239(11) 0.241(11) 0.239(11) 0.001(5) 0.066(6) -0.004(5)
N6 0.137(7) 0.136(7) 0.146(7) 0.001(5) 0.026(5) -0.003(5)

loop_
_atom_type_symbol
_atom_type_description
_atom_type_scat_dispersion_real
_atom_type_scat_dispersion_imag
_atom_type_scat_source
C C 0.0033 0.0016 'International Tables Vol C Tables 4.2.6.8 and 6.1.1.4'
H H 0.0000 0.0000 'International Tables Vol C Tables 4.2.6.8 and 6.1.1.4'
N N 0.0061 0.0033 'International Tables Vol C Tables 4.2.6.8 and 6.1.1.4'
O O 0.0106 0.0060 'International Tables Vol C Tables 4.2.6.8 and 6.1.1.4'
Cu Cu 0.3201 1.2651 'International Tables Vol C Tables 4.2.6.8 and 6.1.1.4'

loop_
_geom_angle_atom_site_label_1
_geom_angle_atom_site_label_2
_geom_angle_atom_site_label_3
_geom_angle
_geom_angle_site_symmetry_1
_geom_angle_site_symmetry_3
O18 Cu1 O5 95.1(2) 2_757 4_675
O18 Cu1 O1 166.8(2) 2_757 4_575
O5 Cu1 O1 93.36(18) 4_675 4_575
O18 Cu1 O6 92.2(2) 2_757 .
O5 Cu1 O6 172.67(18) 4_675 .
O1 Cu1 O6 79.42(17) 4_575 .
O18 Cu1 Cu2 131.16(16) 2_757 .
O5 Cu1 Cu2 132.54(14) 4_675 .
O1 Cu1 Cu2 39.19(12) 4_575 .
O6 Cu1 Cu2 40.30(12) . .
O15 Cu2 O1 175.15(18) . 4_575
O15 Cu2 O3 90.85(19) . .
O1 Cu2 O3 93.94(18) 4_575 .
O15 Cu2 O6 96.03(18) . .
O1 Cu2 O6 79.19(17) 4_575 .
O3 Cu2 O6 173.11(18) . .
O15 Cu2 Cu1 135.76(14) . .
O1 Cu2 Cu1 39.42(12) 4_575 .
O3 Cu2 Cu1 133.30(13) . .
O6 Cu2 Cu1 39.85(11) . .
O1 Cu3 O6 171.99(17) . .
O1 Cu3 O2 90.08(19) . 4_576
O6 Cu3 O2 96.42(19) . 4_576
O1 Cu3 O4 93.24(18) . 1_655
O6 Cu3 O4 86.67(18) . 1_655
O2 Cu3 O4 126.5(2) 4_576 1_655
O1 Cu3 O16 86.01(18) . .
O6 Cu3 O16 89.46(17) . .
O2 Cu3 O16 88.61(19) 4_576 .
O4 Cu3 O16 144.86(18) 1_655 .
H1WA O1W H1WB 94.3 . .
Cu3 O1 Cu2 107.2(2) . 4_576
Cu3 O1 Cu1 107.91(19) . 4_576
Cu2 O1 Cu1 101.39(18) 4_576 4_576
Cu3 O1 H1A 112.5 . .
Cu2 O1 H1A 113.5 4_576 .
Cu1 O1 H1A 113.6 4_576 .
C1 O2 Cu3 130.2(4) . 4_575
C1 O3 Cu2 127.5(4) . .
C15 O4 Cu3 129.5(4) . 1_455
C15 O5 Cu1 128.6(4) . 4_476
Cu3 O6 Cu1 108.4(2) . .
Cu3 O6 Cu2 106.54(19) . .
Cu1 O6 Cu2 99.85(18) . .
Cu3 O6 H6A 113.5 . .
Cu1 O6 H6A 113.7 . .
Cu2 O6 H6A 113.8 . .
O7A O7 N2 51.7(14) . .
N2 O7A O7 73.7(19) . .
O8A O8 N2 58.6(14) . .
O8 O8A N2 71.2(16) . .
N3 O9 O9A 60.5(13) . .
N3 O9A O9 58.3(13) . .
N3 O9A O10 46.6(11) . .
O9 O9A O10 92.2(16) . .
O10A O10 N3 61.6(15) . .
O10A O10 O9A 91.1(19) . .
N3 O10 O9A 43.3(10) . .
O10 O10A N3 69.1(16) . .
O11A O11 N1 93(3) . .
O11A O11 N1A 38(2) . .
N1 O11 N1A 55.7(18) . .
O11 O11A N1A 110(3) . .
O11 O11A N1 47.4(19) . .
N1A O11A N1 62(2) . .
C28 O15 Cu2 126.7(4) . .
C28 O16 Cu3 130.9(4) . .
C14 O18 Cu1 130.6(6) . 2_747
O2 C1 O3 127.2(6) . .
O2 C1 C2 115.6(6) . .
O3 C1 C2 117.1(6) . .
C7A C2 C3 106.6(15) . .
C7A C2 C3A 118.8(12) . .
C3 C2 C3A 38.6(10) . .
C7A C2 C7 34.9(11) . .
C3 C2 C7 119.8(15) . .
C3A C2 C7 107.3(14) . .
C7A C2 C1 121.7(11) . .
C3 C2 C1 119.2(11) . .
C3A C2 C1 119.5(8) . .
C7 C2 C1 120.9(12) . .
C3 C3A C2 70.6(18) . .
C3 C3A C4A 89(2) . .
C2 C3A C4A 121.4(13) . .
C3 C3A C4 55.4(19) . .
C2 C3A C4 101.9(14) . .
C4A C3A C4 33.9(11) . .
C3A C3 C4 91(2) . .
C3A C3 C2 70.8(18) . .
C4 C3 C2 119(2) . .
C3A C3 C4A 57.2(18) . .
C4 C3 C4A 34.3(12) . .
C2 C3 C4A 105.3(16) . .
C4 C4A C3A 90(2) . .
C4 C4A C5 69(2) . .
C3A C4A C5 119.7(12) . .
C4 C4A C3 56(2) . .
C3A C4A C3 33.6(10) . .
C5 C4A C3 104.5(14) . .
C4A C4 C3 89(2) . .
C4A C4 C5 72(2) . .
C3 C4 C5 123(2) . .
C4A C4 C3A 56.4(18) . .
C3 C4 C3A 33.3(11) . .
C5 C4 C3A 104.6(17) . .
C6A C5 C4 99.5(15) . .
C6A C5 C6 34.4(10) . .
C4 C5 C6 116.2(13) . .
C6A C5 C4A 118.0(12) . .
C4 C5 C4A 39.1(11) . .
C6 C5 C4A 110.9(11) . .
C6A C5 C8 122.7(11) . .
C4 C5 C8 120.8(13) . .
C6 C5 C8 122.1(10) . .
C4A C5 C8 119.0(9) . .
C6A C6 C5 72(2) . .
C6A C6 C7 95(2) . .
C5 C6 C7 120.2(16) . .
C6A C6 N1 114(3) . .
C5 C6 N1 121.4(16) . .
C7 C6 N1 117(2) . .
C6A C6 C7A 64(2) . .
C5 C6 C7A 109.2(16) . .
C7 C6 C7A 31.2(10) . .
N1 C6 C7A 125.9(18) . .
C6A C6 N1A 60(2) . .
C5 C6 N1A 108.4(16) . .
C7 C6 N1A 113.6(19) . .
N1 C6 N1A 55.0(15) . .
C7A C6 N1A 93.5(17) . .
C6 C6A C5 74(2) . .
C6 C6A C7A 85(2) . .
C5 C6A C7A 120.1(16) . .
C6 C6A N1A 92(3) . .
C5 C6A N1A 124(2) . .
C7A C6A N1A 111(2) . .
C6 C6A C7 57(2) . .
C5 C6A C7 104.5(16) . .
C7A C6A C7 28.7(11) . .
N1A C6A C7 111(2) . .
C6 C6A N1 43.1(19) . .
C5 C6A N1 95.5(15) . .
C7A C6A N1 106.0(19) . .
N1A C6A N1 49.4(15) . .
C7 C6A N1 84.6(15) . .
C7A C7 C2 70(3) . .
C7A C7 C6 85(3) . .
C2 C7 C6 119.1(19) . .
C7A C7 C6A 56(3) . .
C2 C7 C6A 101.9(17) . .
C6 C7 C6A 28.6(10) . .
C7 C7A C2 75(3) . .
C7 C7A C6A 95(3) . .
C2 C7A C6A 120.7(18) . .
C7 C7A C6 64(3) . .
C2 C7A C6 111.6(16) . .
C6A C7A C6 31.1(10) . .
C9 C8 C13 116.3(9) . .
C9 C8 C5 123.5(11) . .
C13 C8 C5 120.2(9) . .
C8 C9 C10 123.2(11) . .
C8 C9 N4 123.4(18) . .
C10 C9 N4 110.5(18) . .
C11 C10 C9 120.1(10) . .
C11 C10 H10A 119.9 . .
C9 C10 H10A 119.9 . .
C10 C11 C12 119.8(9) . .
C10 C11 C14 120.6(8) . .
C12 C11 C14 119.5(10) . .
C11 C12 C13 118.6(12) . .
C11 C12 H12A 120.7 . .
C13 C12 H12A 120.7 . .
C8 C13 C12 121.9(11) . .
C8 C13 N4A 129.4(19) . .
C12 C13 N4A 108(2) . .
O18 C14 O17 126.4(9) . .
O18 C14 C11 117.4(9) . .
O17 C14 C11 116.1(10) . .
O4 C15 O5 127.3(6) . .
O4 C15 C16 118.2(6) . .
O5 C15 C16 114.5(6) . .
C17 C16 C21 119.7(7) . .
C17 C16 C15 119.6(6) . .
C21 C16 C15 120.7(6) . .
C18 C17 C16 121.1(7) . .
C18 C17 H17A 119.4 . .
C16 C17 H17A 119.4 . .
C17 C18 C19 121.1(7) . .
C17 C18 N2 118.8(8) . .
C19 C18 N2 120.0(8) . .
C20 C19 C18 116.1(7) . .
C20 C19 C22 119.0(7) . .
C18 C19 C22 124.8(7) . .
C19 C20 C21 123.1(7) . .
C19 C20 H20A 118.5 . .
C21 C20 H20A 118.5 . .
C16 C21 C20 118.9(7) . .
C16 C21 H21A 120.6 . .
C20 C21 H21A 120.6 . .
C27 C22 C23 115.9(7) . .
C27 C22 C19 126.3(8) . .
C23 C22 C19 117.8(7) . .
C24 C23 C22 122.1(8) . .
C24 C23 H23A 119.0 . .
C22 C23 H23A 119.0 . .
C23 C24 C25 120.3(8) . .
C23 C24 H24A 119.9 . .
C25 C24 H24A 119.9 . .
C26 C25 C24 118.7(6) . .
C26 C25 C28 120.5(6) . .
C24 C25 C28 120.9(6) . .
C27 C26 C25 119.9(7) . .
C27 C26 H26A 120.0 . .
C25 C26 H26A 120.0 . .
C26 C27 C22 123.2(8) . .
C26 C27 N3 116.8(8) . .
C22 C27 N3 120.0(8) . .
O16 C28 O15 126.1(6) . .
O16 C28 C25 119.5(6) . .
O15 C28 C25 114.3(6) . .
O20 C29 N6 117.4(12) . .
O20 C29 C30 124.9(13) . .
N6 C29 C30 117.7(13) . .
C29 C30 H30A 109.5 . .
C29 C30 H30B 109.5 . .
H30A C30 H30B 109.5 . .
C29 C30 H30C 109.5 . .
H30A C30 H30C 109.5 . .
H30B C30 H30C 109.5 . .
N6 C31 H31A 109.5 . .
N6 C31 H31B 109.5 . .
H31A C31 H31B 109.5 . .
N6 C31 H31C 109.5 . .
H31A C31 H31C 109.5 . .
H31B C31 H31C 109.5 . .
N6 C32 H32A 109.5 . .
N6 C32 H32B 109.5 . .
H32A C32 H32B 109.5 . .
N6 C32 H32C 109.5 . .
H32A C32 H32C 109.5 . .
H32B C32 H32C 109.5 . .
O19 C33 N5 119.2(15) . .
O19 C33 C34 120.1(12) . .
N5 C33 C34 120.2(15) . .
C33 C34 H34A 109.5 . .
C33 C34 H34B 109.5 . .
H34A C34 H34B 109.5 . .
C33 C34 H34C 109.5 . .
H34A C34 H34C 109.5 . .
H34B C34 H34C 109.5 . .
N5 C35 H35A 109.5 . .
N5 C35 H35B 109.5 . .
H35A C35 H35B 109.5 . .
N5 C35 H35C 109.5 . .
H35A C35 H35C 109.5 . .
H35B C35 H35C 109.5 . .
N5 C36 H36A 109.5 . .
N5 C36 H36B 109.5 . .
H36A C36 H36B 109.5 . .
N5 C36 H36C 109.5 . .
H36A C36 H36C 109.5 . .
H36B C36 H36C 109.5 . .
O12 N1 O11 119(3) . .
O12 N1 C6 120(3) . .
O11 N1 C6 121(3) . .
O12 N1 N1A 121(3) . .
O11 N1 N1A 83(2) . .
C6 N1 N1A 72.0(17) . .
O12 N1 O11A 129(3) . .
O11 N1 O11A 39.1(16) . .
C6 N1 O11A 101(2) . .
N1A N1 O11A 44.0(14) . .
O12 N1 C6A 130(3) . .
O11 N1 C6A 108(2) . .
C6 N1 C6A 22.6(10) . .
N1A N1 C6A 49.7(11) . .
O11A N1 C6A 80.6(17) . .
O11A N1A O12A 115(3) . .
O11A N1A N1 74(3) . .
O12A N1A N1 148(3) . .
O11A N1A C6A 119(3) . .
O12A N1A C6A 116(3) . .
N1 N1A C6A 80.8(19) . .
O11A N1A C6 108(3) . .
O12A N1A C6 136(3) . .
N1 N1A C6 53.0(15) . .
C6A N1A C6 28.1(10) . .
O11A N1A O11 32.4(18) . .
O12A N1A O11 141(3) . .
N1 N1A O11 41.3(13) . .
C6A N1A O11 103(2) . .
C6 N1A O11 81.6(16) . .
O8A N2 O7A 108.2(17) . .
O8A N2 O8 50.2(11) . .
O7A N2 O8 102.1(18) . .
O8A N2 O7 94.2(15) . .
O7A N2 O7 54.6(14) . .
O8 N2 O7 132.4(14) . .
O8A N2 C18 130.1(13) . .
O7A N2 C18 121.7(15) . .
O8 N2 C18 115.6(12) . .
O7 N2 C18 111.7(12) . .
O9 N3 O10A 100.8(14) . .
O9 N3 O9A 61.2(12) . .
O10A N3 O9A 117.4(15) . .
O9 N3 O10 124.6(14) . .
O10A N3 O10 49.3(11) . .
O9A N3 O10 90.1(15) . .
O9 N3 C27 120.1(12) . .
O10A N3 C27 119.2(11) . .
O9A N3 C27 121.1(13) . .
O10 N3 C27 115.2(12) . .
O14 N4 O13 112(2) . .
O14 N4 C9 122(3) . .
O13 N4 C9 116(3) . .
O14A N4A O13A 114(4) . .
O14A N4A C13 111(4) . .
O13A N4A C13 135(4) . .
C33 N5 C36 107.4(17) . .
C33 N5 C35 109.4(19) . .
C36 N5 C35 142.0(19) . .
C32 N6 C29 112.6(12) . .
C32 N6 C31 130.8(14) . .
C29 N6 C31 116.5(13) . .

loop_
_geom_bond_atom_site_label_1
_geom_bond_atom_site_label_2
_geom_bond_distance
_geom_bond_site_symmetry_2
Cu1 O18 1.905(5) 2_757
Cu1 O5 1.925(4) 4_675
Cu1 O1 1.968(4) 4_575
Cu1 O6 1.976(4) .
Cu1 Cu2 3.0379(11) .
Cu2 O15 1.925(4) .
Cu2 O1 1.958(4) 4_575
Cu2 O3 1.974(4) .
Cu2 O6 1.994(4) .
Cu3 O1 1.908(4) .
Cu3 O6 1.926(4) .
Cu3 O2 2.016(5) 4_576
Cu3 O4 2.026(4) 1_655
Cu3 O16 2.215(4) .
O1W H1WA 0.8500 .
O1W H1WB 0.8499 .
O1 Cu2 1.958(4) 4_576
O1 Cu1 1.968(4) 4_576
O1 H1A 0.8498 .
O2 C1 1.231(8) .
O2 Cu3 2.016(5) 4_575
O3 C1 1.267(8) .
O4 C15 1.252(8) .
O4 Cu3 2.026(4) 1_455
O5 C15 1.253(8) .
O5 Cu1 1.925(4) 4_476
O6 H6A 0.8500 .
O7 O7A 1.18(3) .
O7 N2 1.38(2) .
O7A N2 1.13(2) .
O8 O8A 1.02(2) .
O8 N2 1.250(18) .
O8A N2 1.128(18) .
O9 N3 1.213(17) .
O9 O9A 1.25(2) .
O9A N3 1.24(2) .
O9A O10 1.81(3) .
O10 O10A 1.07(2) .
O10 N3 1.31(2) .
O10A N3 1.235(18) .
O11 O11A 1.01(3) .
O11 N1 1.19(3) .
O11 N1A 1.78(4) .
O11A N1A 1.16(3) .
O11A N1 1.61(4) .
O12 N1 1.16(3) .
O12A N1A 1.254(19) .
O13A N4A 1.222(19) .
O13 N4 1.245(19) .
O14 N4 1.240(18) .
O14A N4A 1.21(2) .
O15 C28 1.269(8) .
O16 C28 1.246(8) .
O17 C14 1.218(13) .
O18 C14 1.216(12) .
O18 Cu1 1.905(5) 2_747
O19 C33 1.293(16) .
O20 C29 1.227(15) .
C1 C2 1.497(9) .
C2 C7A 1.34(2) .
C2 C3 1.38(2) .
C2 C3A 1.380(15) .
C2 C7 1.38(3) .
C3A C3 0.91(2) .
C3A C4A 1.38(2) .
C3A C4 1.66(3) .
C3 C4 1.37(3) .
C3 C4A 1.65(3) .
C4A C4 0.93(3) .
C4A C5 1.402(17) .
C4 C5 1.37(3) .
C5 C6A 1.37(2) .
C5 C6 1.39(2) .
C5 C8 1.489(11) .
C6 C6A 0.81(2) .
C6 C7 1.42(3) .
C6 N1 1.45(3) .
C6 C7A 1.57(3) .
C6 N1A 1.72(3) .
C6A C7A 1.41(3) .
C6A N1A 1.492(18) .
C6A C7 1.69(3) .
C6A N1 1.93(3) .
C7 C7A 0.82(3) .
C8 C9 1.318(15) .
C8 C13 1.393(17) .
C9 C10 1.397(14) .
C9 N4 1.496(18) .
C10 C11 1.334(14) .
C10 H10A 0.9300 .
C11 C12 1.364(15) .
C11 C14 1.536(12) .
C12 C13 1.399(16) .
C12 H12A 0.9300 .
C13 N4A 1.443(19) .
C15 C16 1.511(9) .
C16 C17 1.367(10) .
C16 C21 1.383(10) .
C17 C18 1.364(11) .
C17 H17A 0.9300 .
C18 C19 1.421(12) .
C18 N2 1.427(13) .
C19 C20 1.370(12) .
C19 C22 1.504(10) .
C20 C21 1.390(10) .
C20 H20A 0.9300 .
C21 H21A 0.9300 .
C22 C27 1.385(12) .
C22 C23 1.394(13) .
C23 C24 1.367(10) .
C23 H23A 0.9300 .
C24 C25 1.392(10) .
C24 H24A 0.9300 .
C25 C26 1.377(11) .
C25 C28 1.498(9) .
C26 C27 1.364(10) .
C26 H26A 0.9300 .
C27 N3 1.451(12) .
C29 N6 1.434(6) .
C29 C30 1.526(14) .
C30 H30A 0.9600 .
C30 H30B 0.9600 .
C30 H30C 0.9600 .
C31 N6 1.460(6) .
C31 H31A 0.9600 .
C31 H31B 0.9600 .
C31 H31C 0.9600 .
C32 N6 1.414(14) .
C32 H32A 0.9600 .
C32 H32B 0.9600 .
C32 H32C 0.9600 .
C33 N5 1.436(6) .
C33 C34 1.534(15) .
C34 H34A 0.9600 .
C34 H34B 0.9600 .
C34 H34C 0.9600 .
C35 N5 1.480(17) .
C35 H35A 0.9600 .
C35 H35B 0.9600 .
C35 H35C 0.9600 .
C36 N5 1.449(6) .
C36 H36A 0.9600 .
C36 H36B 0.9600 .
C36 H36C 0.9600 .
N1 N1A 1.49(4) .
